data_4127128
loop_
_publ_author_name
'Jiao, Jingjing'
'Tan, Chunxia'
'Li, Zijian'
'Liu, Yan'
'Han, Xing'
'Cui, Yong'

_publ_section_title
;
 Design and Assembly of Chiral Coordination Cages for Asymmetric
 Sequential Reactions.
;
_journal_name_full 'Journal of the American Chemical Society'
_journal_paper_doi 10.1021/jacs.7b11679
_journal_year 2018
_chemical_absolute_configuration ad
_chemical_formula_moiety 'C240 H264 Mn6 N12 O55 Zr12, 6(Cl), 0.5(O)'
_chemical_formula_sum 'C240 H264 Cl6 Mn6 N12 O55.5 Zr12'
_chemical_formula_weight 5841.59
_space_group_crystal_system trigonal
_space_group_IT_number 155
_space_group_name_Hall 'R 3 2"'
_space_group_name_H-M_alt 'R 3 2'
_symmetry_space_group_name_Hall 'R 3 2"'
_symmetry_space_group_name_H-M 'R 3 2 :H'
_atom_sites_solution_hydrogens geom
_audit_creation_date 2017-12-29
_audit_creation_method
;
Olex2 1.2
(compiled 2017.08.10 svn.r3458 for OlexSys, GUI svn.r5381)
;
_cell_angle_alpha 90
_cell_angle_beta 90
_cell_angle_gamma 120
_cell_formula_units_Z 6
_cell_length_a 33.9622(3)
_cell_length_b 33.9622(3)
_cell_length_c 83.175(2)
_cell_measurement_reflns_used 8047
_cell_measurement_temperature 100.15
_cell_measurement_theta_max 44.43
_cell_measurement_theta_min 2.60
_cell_volume 83084(2)
_computing_molecular_graphics 'Olex2 (Dolomanov et al., 2009)'
_computing_publication_material 'Olex2 (Dolomanov et al., 2009)'
_computing_structure_refinement 'ShelXL (Sheldrick, 2015)'
_diffrn_ambient_temperature 100.15
_diffrn_measured_fraction_theta_full 0.982
_diffrn_measured_fraction_theta_max 0.982
_diffrn_measurement_device_type 'Bruker D8 VENTURE CMOS photon'
_diffrn_radiation_type CuK\a
_diffrn_radiation_wavelength 1.54178
_diffrn_reflns_av_R_equivalents 0.0829
_diffrn_reflns_av_unetI/netI 0.0925
_diffrn_reflns_Laue_measured_fraction_full 0.982
_diffrn_reflns_Laue_measured_fraction_max 0.982
_diffrn_reflns_limit_h_max 27
_diffrn_reflns_limit_h_min -31
_diffrn_reflns_limit_k_max 31
_diffrn_reflns_limit_k_min -30
_diffrn_reflns_limit_l_max 76
_diffrn_reflns_limit_l_min -75
_diffrn_reflns_number 70554
_diffrn_reflns_point_group_measured_fraction_full 0.976
_diffrn_reflns_point_group_measured_fraction_max 0.976
_diffrn_reflns_theta_full 45.217
_diffrn_reflns_theta_max 45.217
_diffrn_reflns_theta_min 1.593
_exptl_absorpt_coefficient_mu 3.389
_exptl_absorpt_correction_T_max 0.7
_exptl_absorpt_correction_T_min 0.6
_exptl_absorpt_correction_type multi-scan
_exptl_crystal_colour 'clear brownish brown'
_exptl_crystal_colour_lustre clear
_exptl_crystal_colour_modifier brownish
_exptl_crystal_colour_primary brown
_exptl_crystal_density_diffrn 0.701
_exptl_crystal_description block
_exptl_crystal_F_000 17784
_exptl_crystal_size_max 0.14
_exptl_crystal_size_mid 0.12
_exptl_crystal_size_min 0.11
_refine_diff_density_max 1.866
_refine_diff_density_min -0.655
_refine_diff_density_rms 0.107
_refine_ls_abs_structure_details
;
 Flack x determined using 2392 quotients [(I+)-(I-)]/[(I+)+(I-)]
 (Parsons, Flack and Wagner, Acta Cryst. B69 (2013) 249-259).
;
_refine_ls_abs_structure_Flack 0.494(16)
_refine_ls_extinction_method none
_refine_ls_goodness_of_fit_ref 1.232
_refine_ls_hydrogen_treatment constr
_refine_ls_matrix_type full
_refine_ls_number_parameters 913
_refine_ls_number_reflns 14762
_refine_ls_number_restraints 2208
_refine_ls_restrained_S_all 1.216
_refine_ls_R_factor_all 0.1716
_refine_ls_R_factor_gt 0.1242
_refine_ls_shift/su_max 0.001
_refine_ls_shift/su_mean 0.000
_refine_ls_structure_factor_coef Fsqd
_refine_ls_weighting_details 'w=1/[\s^2^(Fo^2^)+(0.2000P)^2^] where P=(Fo^2^+2Fc^2^)/3'
_refine_ls_weighting_scheme calc
_refine_ls_wR_factor_gt 0.3039
_refine_ls_wR_factor_ref 0.3724
_reflns_Friedel_coverage 0.855
_reflns_Friedel_fraction_full 0.970
_reflns_Friedel_fraction_max 0.969
_reflns_number_gt 7923
_reflns_number_total 14762
_reflns_threshold_expression 'I > 2\s(I)'
_cod_data_source_file ja7b11679_si_002.cif
_cod_data_source_block mn-1_sq
_cod_depositor_comments
;

2020-12-03
Z value and formula fixed to values more according to usual
chemical conventions.                 miguel
;
_cod_original_formula_sum 'C480 H528 Cl12 Mn12 N24 O111 Zr24'
_cod_original_formula_weight 11683.19
_cod_original_formula_moiety '2(C240 H264 Mn6 N12 O55 Zr12), 12(Cl), 1(O)'
_cod_original_formula_units_Z 3
_cod_original_cell_volume 83083(3)
_cod_database_code 4127128
_shelx_shelxl_version_number 2014/7
_shelx_space_group_comment
;
The symmetry employed for this shelxl refinement is uniquely defined
by the following loop, which should always be used as a source of
symmetry information in preference to the above space-group names.
They are only intended as comments.
;
_olex2_refinement_description
;

Single Crystal X-ray Crystallography 

Single-crystal XRD data for 1-Mn was collected on a Bruker D8 VENTURE CMOS 
photon 100 diffractometer with helios mx multilayer monochromator Cu K&#x00A6;&#x00C1; 
radiation (&#x00A6;&#x00CB; = 1.54178 A) at 100 K in the Instrumental Analysis Center 
of Shanghai Jiao Tong University, People&#x00A1;&#x00AF;s Republic of China. The empirical 
absorption correction was applied by using the SADABS program (G. M. Sheldrick, 
SADABS, program for empirical absorption correction of area detector data; 
University of G?ttingen, G?ttingen, Germany, 1996). The structure was solved 
by direct methods with SHELXS-2014 and refined with SHELXL-2014 (Sheldrick,
 G. M. SHELXT-2014, 2013) using OLEX 2-1.2 (J. Appl.Crystallogr. 2009, 42, 339-341). 
    Though many attempts have been made to grow good single-crystals of the cage,
the resolution of the diffraction point is only up to 1.00 A and the intensity
of diffraction point is not very strong, especially at higher Bragg angles,
even with a very long exposure time up to 60 seconds. Fortunately, the
positions of the framework atoms including zirconium atoms, two Mn(salen) 
units except one chiral cyclohexyl, cyclopentadiene, three guest chlorine 
atoms and one water molecule were clearly located from these initial maps 
after choosing R32 as the space group. After these atoms were located, the 
benzene ring atoms and the cyclopentadiene ring atoms were geometrically
restrained to fit idealized six and five membered rings, respectively. 
Several weak Q peaks were assigned to cyclohexyl and many restrainments
were used to make the unit chemically reasonable. Then, all the atoms
were refined anisotropically by full-matri program.  All  atoms were
restrained using AFIX, FLAT, SADI, DFIX, DANG, RIGU, and SIMU instructions
to make the displacement parameters more reasonable.  Due to the lack of 
the hydrogen bonding interactions and no obvious Fourier Q peaks can be 
assigned to hydrogen atoms for the guest and coordinated water molecules, 
these molecules were only refined anisotropically without adding H-atoms.
 For the other atoms, the hydrogen atoms were fixed at their calculated
 positions.
    Because of high voids in  the cage, many diffused electron
densities resulting from these residual and disordered solvent molecules
were removed from the data set using the SQUEEZE routine of PLATON was
applied, followed by more cycles of refinement. The final R1 = 0.1242, 
wR2 = 0.3039, GOOF =1.232 for [I>2sigma(I)] was achieved. We think the 
possible reasons for the high flack parameter may be the disorder of 
the chiral Mn(salen), which weakens the anomalous scattering, leading 
to the determination of the absolute configuration inaccuracy. In fact,
 we can not find any obvious Q peaks of one chiral cyclohexyl when solving 
the crystal structure, further indicating the highly disorder of the chiral
units. Thus the disorder of the chiral units may result in the high flack value. 
    In addition, co-crystallization of different possible diasteromeric cages,
in one crystal may also contribute to the high R(int) values and other final structural 
parameters.

Explanation For The Alert A and B

Alert level A

THETM01_ALERT_3_A The value of sine(theta_max)/wavelength is less than 0.550 Calculated sin(theta_max)/wavelength = 0.4604

Discussion: A full set of data was collected, however&#x00A3;&#x00AC;the very high angle data was dominated by noise and was omitted. 
This arbitrary theta limit is inappropriate for highly disordered structures. It would rule out all macromolecular structures. 
A limit on data / parameter ratio&#x00A1;&#x00AF;s that properly takes into account the number of restraints / constraints and the redundancy
 of the measurements would be more appropriate. Unfortunately&#x00A3;&#x00AC; the CHECKCIF routine does not do this. Short contacts between
 disordered fragments are to be expected.

Alert level B

PLAT084_ALERT_3_B High wR2 Value (i.e. > 0.25) ................... 0.37 Report

Discussion: Weak diffractions and poor crystal data result in relativley high R1 and wR2 Value.

PLAT306_ALERT_2_B Isolated Oxygen Atom (H-atoms Missing ?) ....... O20 Check

Discussion: Due to the lack of the hydrogen bonding interactions, hydrogen atoms can not be added automatically.
And no obvious Fourier Q peaks can be found near this isolated O20 atom.

PLAT342_ALERT_3_B Low Bond Precision on C-C Bonds ............... 0.055 Ang.
Discussion: Weak diffractions and poor crystal data reduced low standard uncertainty.

PLAT987_ALERT_1_B The Flack x is >> 0 - Do a BASF/TWIN Refinement Please Check

Discussion: We try to refine the structure with twin law to decrease the flack value, but failed. 
The possible reasons maybe the disorder of cyclohexyl groups of chiral Mn(salen) units over two 
positions, which is very serious and cannot be modeled and so a number of restraints such as DFIX,
SIMU and RIGU were applied to control the refinement. This disorder can weaken the anomalous 
scattering, leading to the determination of the absolute configuration inaccuracy. In addition, 
co-crystallization of different possible diasteromeric cages in one crystal may also contribute 
to the high R(int) value and other final structural parameters.

1. Fixed Uiso
 At 1.2 times of:
  All C(H) groups, All C(H,H) groups
 At 1.5 times of:
  All C(H,H,H) groups
2. Restrained distances
 C42-C45
 1.53 with sigma of 0.02
 C45-C48
 1.53 with sigma of 0.02
 C45-C47
 1.53 with sigma of 0.02
 C45-C46
 1.53 with sigma of 0.02
 C38-C37
 1.4 with sigma of 0.02
 C39-C37
 2.5 with sigma of 0.02
 C44-C40
 1.4 with sigma of 0.02
 C57-C54
 1.53 with sigma of 0.02
 C57-C59
 1.53 with sigma of 0.02
 C57-C54 = C57-C60 = C57-C59 = C57-C58
 1.53 with sigma of 0.02
 C48-C47 = C47-C46 = C48-C46
 2.5 with sigma of 0.02
 C47-C42
 2.5 with sigma of 0.02
 C48-C42
 2.5 with sigma of 0.02
 C46-C42
 2.5 with sigma of 0.02
 C54-C58
 2.5 with sigma of 0.02
 C59-C54
 2.5 with sigma of 0.02
 C60-C54
 2.5 with sigma of 0.02
 C52-C56
 1.45 with sigma of 0.02
 C35-C36
 1.53 with sigma of 0.02
 C35-C34
 1.53 with sigma of 0.02
 C36-C35
 1.524 with sigma of 0.02
 C36-C34
 2.517 with sigma of 0.02
 N4-C37
 1.25 with sigma of 0.02
 C49-C50
 1.53 with sigma of 0.02
 N3-C49
 1.3 with sigma of 0.02
 C27-C29 = C27-C30 = C27-C28
 1.53 with sigma of 0.02
 C27-C24
 1.53 with sigma of 0.02
 C29-C30 = C29-C28
 2.5 with sigma of 0.02
 C30-C28
 2.5 with sigma of 0.02
 C16-C17 = C18-C16
 2.6 with sigma of 0.02
 C17-C18
 2.6 with sigma of 0.02
 C28-C24
 2.6 with sigma of 0.02
 C24-C30
 2.6 with sigma of 0.02
 C29-C24
 2.6 with sigma of 0.02
 C17-C15 = C18-C15 = C16-C15 = C15-C10
 1.53 with sigma of 0.02
 C10-C18
 2.6 with sigma of 0.02
 C17-C10
 2.6 with sigma of 0.02
 C16-C10
 2.6 with sigma of 0.02
 C7-C8
 1.38 with sigma of 0.02
 C19-C20
 1.38 with sigma of 0.02
 C20-C19 = C7-C8
 1.38 with sigma of 0.02
 C22-C26
 1.38 with sigma of 0.02
 C20-C19
 1.48 with sigma of 0.02
 C25-C19
 2.6 with sigma of 0.02
 C3-C5
 2.517 with sigma of 0.02
 C4-C6
 2.517 with sigma of 0.02
 C2-C4
 2.517 with sigma of 0.02
 C6-C2
 2.517 with sigma of 0.02
 C2-C19
 2.4 with sigma of 0.02
 C5-C4 = C5-C6 = C4-C3 = C6-C1 = C1-C2 = C3-C2
 1.524 with sigma of 0.02
 C1-C3
 2.517 with sigma of 0.02
 C7-C1
 2.4 with sigma of 0.02
 N2-C20
 2.4 with sigma of 0.02
 N2-C2
 1.46 with sigma of 0.02
 N2-C19 = N1-C7
 1.25 with sigma of 0.02
 C8-N1
 2.4 with sigma of 0.02
 N1-C1
 1.4 with sigma of 0.02
 N2-C1
 2.4 with sigma of 0.02
 C35-C34 = C33-C34 = C33-C32 = C32-C31 = C31-C36
 1.524 with sigma of 0.02
 C31-C35
 2.517 with sigma of 0.02
 C35-C33
 2.517 with sigma of 0.02
 C34-C32
 2.517 with sigma of 0.02
 C33-C31
 2.517 with sigma of 0.02
 C32-C36
 2.517 with sigma of 0.02
 N3-C31
 1.45 with sigma of 0.02
 C32-N4
 1.45 with sigma of 0.02
 N3-C32
 2.4 with sigma of 0.02
 C31-N4
 2.4 with sigma of 0.02
 C1-C4
 2.95 with sigma of 0.02
 C2-C5
 2.95 with sigma of 0.02
 C3-C6
 2.95 with sigma of 0.02
 C38-O8
 2.5 with sigma of 0.02
 O8-C42
 2.5 with sigma of 0.02
 O9-C56
 1.2 with sigma of 0.02
 O8-C43
 1.2 with sigma of 0.02
 O7-C55
 1.2 with sigma of 0.02
 O7-C60
 2.6 with sigma of 0.02
 O7-C54
 2.4 with sigma of 0.02
 C50-O7
 2.4 with sigma of 0.02
 O7-Mn2
 2 with sigma of 0.02
 O8-Mn2
 2 with sigma of 0.02
 N3-Mn2
 2.3 with sigma of 0.02
 Mn2-C37
 3 with sigma of 0.02
 N4-Mn2
 2.3 with sigma of 0.02
 Mn2-C49
 3 with sigma of 0.02
 O11-C40
 2.3 with sigma of 0.02
 O12-C40
 2.3 with sigma of 0.02
 O6-C22
 2.5 with sigma of 0.02
 O5-C22
 2.5 with sigma of 0.02
 N2-Mn1
 2 with sigma of 0.02
 N1-Mn1
 2 with sigma of 0.02
 C20-O2
 2.4 with sigma of 0.02
 C24-O2
 2.4 with sigma of 0.02
 O1-C9 = O2-C25
 1.4 with sigma of 0.02
 O1-C8
 2.4 with sigma of 0.02
 O1-C10
 2.4 with sigma of 0.02
 O2-C30
 2.6 with sigma of 0.02
 O2-C28
 2.6 with sigma of 0.02
 Mn1-O2 = Mn1-O1
 1.95 with sigma of 0.02
 C6-C7
 3.1 with sigma of 0.02
 C12-C14
 1.38 with sigma of 0.02
 O4-C14 = O3-C14
 1.42 with sigma of 0.02
 O4-C14 = O12-C44
 1.25 with sigma of 0.02
 O11-C44 = O3-C14
 1.35 with sigma of 0.02
 C3-C19
 3.2 with sigma of 0.02
 C3-N2
 2.6 with sigma of 0.02
 C36-N3
 2.6 with sigma of 0.02
 C36-C49
 3 with sigma of 0.02
 C33-C37
 3 with sigma of 0.02
 C9-C15
 2.57 with sigma of 0.04
 C11-C15
 2.57 with sigma of 0.04
 C27-C23
 2.57 with sigma of 0.04
 C27-C25
 2.57 with sigma of 0.04
 C48-C47 \\sim C47-C46
 with sigma of 0.02
 C47-C46 \\sim C46-C48
 with sigma of 0.02
 C60-C58 \\sim C58-C59
 with sigma of 0.02
 C58-C59 \\sim C59-C60
 with sigma of 0.02
 C59-C54 \\sim C54-C60
 with sigma of 0.02
 C58-C54 \\sim C54-C60
 with sigma of 0.02
 C20-C10 \\sim C24-C8
 with sigma of 0.02
3. Restrained planarity
 C25, C24, C23, C22, C21, C20, C10, C11, C12, C13, C8, C9
 with sigma of 0.1
 C25, C22, C21, C20, C13, C8, C9, C7, C19
 with sigma of 0.1
 C42, C43, C38, C39, C41, O8, O7
 with sigma of 0.1
 Mn2, C43, C38, O8, N4, C37
 with sigma of 0.1
 C25, C24, C22, C20, C10, C13, C8, C9, O1, O2
 with sigma of 0.1
4. Uiso/Uaniso restraints and constraints
All non-hydrogen atoms have similar U: within 2A with sigma of 0.04 and sigma
for terminal atoms of 0.08
5. Rigid body (RIGU) restrains
 All non-hydrogen atoms
 with sigma for 1-2 distances of 0.004 and sigma for 1-3 distances of 0.004
6.a Ternary CH refined with riding coordinates:
 C31(H31), C32(H32), C2(H2), C1(H1)
6.b Secondary CH2 refined with riding coordinates:
 C35(H35A,H35B), C34(H34A,H34B), C33(H33A,H33B), C36(H36A,H36B), C3(H3A,H3B),
 C6(H6A,H6B), C4(H4A,H4B), C5(H5A,H5B)
6.c Me refined with riding coordinates:
 C48(H48A,H48B,H48C), C46(H46A,H46B,H46C), C47(H47A,H47B,H47C), C59(H59A,H59B,
 H59C), C58(H58A,H58B,H58C), C60(H60A,H60B,H60C), C28(H28A,H28B,H28C), C29(H29A,
 H29B,H29C), C30(H30A,H30B,H30C), C18(H18A,H18B,H18C), C17(H17A,H17B,H17C),
 C16(H16A,H16B,H16C)
6.d Aromatic/amide H refined with riding coordinates:
 C62(H62), C63(H63), C64(H64), C65(H65), C61(H61), C76(H76), C77(H77),
 C78(H78), C79(H79), C80(H80), C39(H39), C41(H41), C69(H69), C68(H68), C67(H67),
  C66(H66), C70(H70), C72(H72), C71(H71), C75(H75), C74(H74), C73(H73),
 C53(H53), C51(H51), C37(H37), C49(H49), C23(H23), C21(H21), C11(H11), C13(H13),
  C7(H7), C19(H19)
6.e Fitted pentagon refined as free rotating group:
 C62(C63,C64,C65,C61), C76(C77,C78,C79,C80), C69(C68,C67,C66,C70), C72(C71,C75,
 C74,C73)
6.f Fitted hexagon refined as free rotating group:
 C42(C43,C38,C39,C40,C41), C55(C54,C53,C52,C51,C50), C25(C24,C23,C22,C21,C20),
 C10(C11,C12,C13,C8,C9)
;
_olex2_submission_special_instructions 'No special instructions were received'

loop_
_space_group_symop_operation_xyz
'x, y, z'
'-y, x-y, z'
'-x+y, -x, z'
'y, x, -z'
'x-y, -y, -z'
'-x, -x+y, -z'
'x+2/3, y+1/3, z+1/3'
'-y+2/3, x-y+1/3, z+1/3'
'-x+y+2/3, -x+1/3, z+1/3'
'y+2/3, x+1/3, -z+1/3'
'x-y+2/3, -y+1/3, -z+1/3'
'-x+2/3, -x+y+1/3, -z+1/3'
'x+1/3, y+2/3, z+2/3'
'-y+1/3, x-y+2/3, z+2/3'
'-x+y+1/3, -x+2/3, z+2/3'
'y+1/3, x+2/3, -z+2/3'
'x-y+1/3, -y+2/3, -z+2/3'
'-x+1/3, -x+y+2/3, -z+2/3'

loop_
_atom_site_label
_atom_site_type_symbol
_atom_site_fract_x
_atom_site_fract_y
_atom_site_fract_z
_atom_site_U_iso_or_equiv
_atom_site_adp_type
_atom_site_occupancy
_atom_site_site_symmetry_order
_atom_site_calc_flag
_atom_site_refinement_flags_posn
_atom_site_refinement_flags_adp
_atom_site_refinement_flags_occupancy
Zr1 Zr 0.58616(11) 0.51217(11) 0.37806(4) 0.1626(11) Uani 1 1 d . U .
Zr2 Zr 0.48781(11) 0.41407(12) 0.37799(4) 0.1654(12) Uani 1 1 d . U .
Zr4 Zr 0.30015(13) 0.60116(8) 0.56542(2) 0.1633(9) Uani 1 1 d . U .
Zr3 Zr 0.52032(13) 0.47922(13) 0.34524(3) 0.1644(9) Uani 1 1 d . U .
O13 O 0.5172(8) 0.4772(8) 0.36965(18) 0.162(4) Uani 1 1 d . U .
O17 O 0.3649(9) 0.6382(9) 0.57798(17) 0.172(5) Uani 1 1 d . U .
O14 O 0.5865(7) 0.5012(7) 0.3519(2) 0.163(5) Uani 1 1 d . U .
O16 O 0.4982(7) 0.4110(7) 0.3538(2) 0.163(5) Uani 1 1 d . U .
O15 O 0.5595(8) 0.4438(9) 0.38258(17) 0.166(4) Uani 1 1 d . U .
O12 O 0.4841(9) 0.4441(9) 0.3987(3) 0.208(8) Uani 1 1 d D U .
O10 O 0.3408(12) 0.5950(11) 0.5466(3) 0.216(8) Uani 1 1 d . U .
O11 O 0.5495(8) 0.5107(9) 0.4010(3) 0.197(7) Uani 1 1 d D U .
O4 O 0.5832(9) 0.5697(8) 0.3724(3) 0.191(6) Uani 1 1 d D U .
O3 O 0.5380(9) 0.5508(8) 0.3490(3) 0.189(7) Uani 1 1 d D U .
C62 C 0.6663(10) 0.5743(8) 0.3761(3) 0.201(8) Uani 1 1 d . U .
H62 H 0.6720 0.5968 0.3682 0.241 Uiso 1 1 calc R . .
C63 C 0.6666(9) 0.5332(9) 0.3735(2) 0.192(8) Uani 1 1 d G U .
H63 H 0.6727 0.5233 0.3636 0.230 Uiso 1 1 calc R . .
C64 C 0.6564(10) 0.5094(7) 0.3884(3) 0.189(8) Uani 1 1 d G U .
H64 H 0.6544 0.4808 0.3902 0.227 Uiso 1 1 calc R . .
C65 C 0.6498(9) 0.5359(10) 0.4001(2) 0.199(8) Uani 1 1 d G U .
H65 H 0.6425 0.5282 0.4111 0.239 Uiso 1 1 calc R . .
C61 C 0.6558(10) 0.5760(8) 0.3925(3) 0.200(8) Uani 1 1 d G U .
H61 H 0.6534 0.5998 0.3975 0.240 Uiso 1 1 calc R . .
C44 C 0.5072(10) 0.4818(11) 0.4048(4) 0.208(10) Uani 1 1 d D U .
C76 C 0.2968(8) 0.5407(9) 0.5843(3) 0.202(8) Uani 1 1 d . U .
H76 H 0.3225 0.5476 0.5907 0.242 Uiso 1 1 calc R . .
C77 C 0.2883(9) 0.5220(9) 0.5685(3) 0.211(9) Uani 1 1 d G U .
H77 H 0.3074 0.5143 0.5626 0.253 Uiso 1 1 calc R . .
C78 C 0.2462(9) 0.5169(8) 0.5632(2) 0.206(9) Uani 1 1 d G U .
H78 H 0.2323 0.5052 0.5531 0.247 Uiso 1 1 calc R . .
C79 C 0.2288(8) 0.5324(10) 0.5757(3) 0.191(8) Uani 1 1 d G U .
H79 H 0.2010 0.5329 0.5753 0.229 Uiso 1 1 calc R . .
C80 C 0.2600(9) 0.5471(8) 0.5887(2) 0.187(8) Uani 1 1 d G U .
H80 H 0.2568 0.5591 0.5986 0.224 Uiso 1 1 calc R . .
Mn2 Mn 0.4559(5) 0.5730(5) 0.47099(16) 0.446(11) Uani 1 1 d D U .
C42 C 0.4312(9) 0.4695(8) 0.4387(3) 0.37(2) Uani 1 1 d D U .
C43 C 0.4558(9) 0.5116(9) 0.4462(3) 0.37(2) Uani 1 1 d DG U .
C38 C 0.4983(9) 0.5435(8) 0.4403(3) 0.36(2) Uani 1 1 d DG U .
C39 C 0.5161(8) 0.5335(9) 0.4269(3) 0.31(2) Uani 1 1 d DG U .
H39 H 0.5451 0.5553 0.4228 0.371 Uiso 1 1 calc R . .
C40 C 0.4915(9) 0.4914(10) 0.4194(3) 0.269(15) Uani 1 1 d DG U .
C41 C 0.4490(10) 0.4595(9) 0.4253(3) 0.31(2) Uani 1 1 d G U .
H41 H 0.4322 0.4307 0.4202 0.375 Uiso 1 1 calc R . .
C69 C 0.4428(11) 0.3292(10) 0.3726(3) 0.203(9) Uani 1 1 d . U .
H69 H 0.4332 0.3185 0.3619 0.243 Uiso 1 1 calc R . .
C68 C 0.4843(9) 0.3379(10) 0.3798(3) 0.204(8) Uani 1 1 d G U .
H68 H 0.5073 0.3339 0.3748 0.244 Uiso 1 1 calc R . .
C67 C 0.4853(8) 0.3534(9) 0.3957(3) 0.194(8) Uani 1 1 d G U .
H67 H 0.5092 0.3617 0.4033 0.233 Uiso 1 1 calc R . .
C66 C 0.4445(10) 0.3543(10) 0.3983(3) 0.205(9) Uani 1 1 d G U .
H66 H 0.4362 0.3634 0.4080 0.245 Uiso 1 1 calc R . .
C70 C 0.4182(8) 0.3394(11) 0.3840(4) 0.219(9) Uani 1 1 d G U .
H70 H 0.3893 0.3367 0.3824 0.263 Uiso 1 1 calc R . .
C72 C 0.5608(8) 0.5163(8) 0.3186(3) 0.191(8) Uani 1 1 d . U .
H72 H 0.5884 0.5446 0.3189 0.229 Uiso 1 1 calc R . .
C71 C 0.5566(8) 0.4726(9) 0.3187(2) 0.186(8) Uani 1 1 d G U .
H71 H 0.5809 0.4664 0.3191 0.224 Uiso 1 1 calc R . .
C75 C 0.5096(9) 0.4396(7) 0.3180(3) 0.196(8) Uani 1 1 d G U .
H75 H 0.4970 0.4076 0.3179 0.235 Uiso 1 1 calc R . .
C74 C 0.4847(7) 0.4630(9) 0.3175(3) 0.205(9) Uani 1 1 d G U .
H74 H 0.4526 0.4494 0.3170 0.246 Uiso 1 1 calc R . .
C73 C 0.5164(9) 0.5104(8) 0.3178(3) 0.199(9) Uani 1 1 d G U .
H73 H 0.5091 0.5340 0.3176 0.238 Uiso 1 1 calc R . .
C55 C 0.3981(10) 0.5620(9) 0.4987(3) 0.324(19) Uani 1 1 d D U .
C54 C 0.3574(9) 0.5384(9) 0.5071(4) 0.35(2) Uani 1 1 d DG U .
C53 C 0.3500(9) 0.5577(11) 0.5206(3) 0.31(2) Uani 1 1 d G U .
H53 H 0.3222 0.5416 0.5264 0.372 Uiso 1 1 calc R . .
C52 C 0.3832(11) 0.6005(10) 0.5258(3) 0.257(13) Uani 1 1 d DG U .
C51 C 0.4239(11) 0.6241(9) 0.5174(4) 0.280(18) Uani 1 1 d G U .
H51 H 0.4465 0.6534 0.5209 0.336 Uiso 1 1 calc R . .
C50 C 0.4313(9) 0.6049(9) 0.5038(4) 0.314(19) Uani 1 1 d DG U .
C48 C 0.3647(17) 0.3897(13) 0.4377(6) 0.40(3) Uani 1 1 d D U .
H48A H 0.3861 0.3784 0.4374 0.605 Uiso 1 1 calc R . .
H48B H 0.3365 0.3674 0.4430 0.605 Uiso 1 1 calc R . .
H48C H 0.3579 0.3947 0.4267 0.605 Uiso 1 1 calc R . .
C45 C 0.3858(12) 0.4346(13) 0.4470(5) 0.40(2) Uani 1 1 d D U .
C46 C 0.3525(15) 0.452(2) 0.4474(7) 0.44(3) Uani 1 1 d D U .
H46A H 0.3660 0.4810 0.4533 0.659 Uiso 1 1 calc R . .
H46B H 0.3457 0.4572 0.4363 0.659 Uiso 1 1 calc R . .
H46C H 0.3243 0.4299 0.4527 0.659 Uiso 1 1 calc R . .
C47 C 0.395(2) 0.4256(19) 0.4642(4) 0.43(3) Uani 1 1 d D U .
H47A H 0.4169 0.4143 0.4640 0.650 Uiso 1 1 calc R . .
H47B H 0.4086 0.4539 0.4704 0.650 Uiso 1 1 calc R . .
H47C H 0.3670 0.4029 0.4693 0.650 Uiso 1 1 calc R . .
Cl2 Cl 0.6070(6) 0.3910(6) 0.39136(15) 0.268(5) Uani 1 1 d . U .
O8 O 0.4357(11) 0.5197(10) 0.4588(3) 0.43(2) Uani 1 1 d D U .
N4 N 0.5221(12) 0.6136(11) 0.4577(4) 0.42(3) Uani 1 1 d D U .
C37 C 0.5266(12) 0.5902(11) 0.4466(5) 0.42(3) Uani 1 1 d D U .
H37 H 0.5548 0.6066 0.4410 0.504 Uiso 1 1 calc R . .
C14 C 0.5592(13) 0.5768(10) 0.3618(4) 0.196(9) Uani 1 1 d D U .
C57 C 0.3266(11) 0.4920(11) 0.4997(4) 0.39(2) Uani 1 1 d D U .
C59 C 0.348(2) 0.4618(15) 0.5009(7) 0.42(3) Uani 1 1 d D U .
H59A H 0.3780 0.4771 0.4958 0.627 Uiso 1 1 calc R . .
H59B H 0.3511 0.4562 0.5123 0.627 Uiso 1 1 calc R . .
H59C H 0.3285 0.4328 0.4955 0.627 Uiso 1 1 calc R . .
C58 C 0.2812(12) 0.4664(13) 0.5077(6) 0.38(3) Uani 1 1 d D U .
H58A H 0.2855 0.4638 0.5192 0.568 Uiso 1 1 calc R . .
H58B H 0.2645 0.4826 0.5061 0.568 Uiso 1 1 calc R . .
H58C H 0.2640 0.4359 0.5030 0.568 Uiso 1 1 calc R . .
C60 C 0.3177(14) 0.4947(19) 0.4821(4) 0.43(3) Uani 1 1 d D U .
H60A H 0.3467 0.5113 0.4764 0.641 Uiso 1 1 calc R . .
H60B H 0.3000 0.4640 0.4777 0.641 Uiso 1 1 calc R . .
H60C H 0.3005 0.5107 0.4809 0.641 Uiso 1 1 calc R . .
O7 O 0.4053(12) 0.5415(11) 0.4867(4) 0.41(2) Uani 1 1 d D U .
O9 O 0.4042(11) 0.6585(11) 0.5465(3) 0.216(9) Uani 1 1 d D U .
O18 O 0.3333 0.6667 0.5566(2) 0.166(7) Uani 1 3 d S TU P
C56 C 0.3783(15) 0.6235(14) 0.5403(3) 0.204(10) Uani 1 1 d D U .
Cl1 Cl 0.6667 0.5178(13) 0.3333 0.43(3) Uani 1 2 d S TU P
C35 C 0.6128(15) 0.7431(18) 0.4782(6) 0.47(3) Uani 1 1 d D U .
H35A H 0.6322 0.7316 0.4826 0.562 Uiso 1 1 calc R . .
H35B H 0.6265 0.7754 0.4813 0.562 Uiso 1 1 calc R . .
C34 C 0.612(2) 0.7398(14) 0.4600(6) 0.49(3) Uani 1 1 d D U .
H34A H 0.6437 0.7583 0.4558 0.588 Uiso 1 1 calc R . .
H34B H 0.5937 0.7520 0.4554 0.588 Uiso 1 1 calc R . .
C33 C 0.5925(19) 0.6894(15) 0.4545(7) 0.46(3) Uani 1 1 d D U .
H33A H 0.5903 0.6874 0.4427 0.555 Uiso 1 1 calc R . .
H33B H 0.6127 0.6779 0.4581 0.555 Uiso 1 1 calc R . .
C31 C 0.5416(15) 0.6668(13) 0.4794(5) 0.42(2) Uani 1 1 d D U .
H31 H 0.5570 0.6519 0.4848 0.502 Uiso 1 1 calc R . .
C49 C 0.4755(18) 0.6432(14) 0.4968(6) 0.37(3) Uani 1 1 d D U .
H49 H 0.4906 0.6713 0.5024 0.447 Uiso 1 1 calc R . .
C32 C 0.5461(17) 0.6615(13) 0.4619(5) 0.43(2) Uani 1 1 d D U .
H32 H 0.5277 0.6737 0.4568 0.516 Uiso 1 1 calc R . .
C36 C 0.5658(17) 0.7165(15) 0.4857(6) 0.43(3) Uani 1 1 d D U .
H36A H 0.5477 0.7311 0.4829 0.516 Uiso 1 1 calc R . .
H36B H 0.5685 0.7166 0.4975 0.516 Uiso 1 1 calc R . .
N3 N 0.4937(15) 0.6389(12) 0.4833(5) 0.39(2) Uani 1 1 d D U .
C25 C 0.5409(9) 0.8460(7) 0.3521(3) 0.461(18) Uani 1 1 d D U .
C24 C 0.5195(11) 0.8605(9) 0.3413(4) 0.439(18) Uani 1 1 d DG U .
C23 C 0.5243(12) 0.9035(9) 0.3430(4) 0.376(18) Uani 1 1 d DG U .
H23 H 0.5097 0.9134 0.3356 0.452 Uiso 1 1 calc R . .
C22 C 0.5505(12) 0.9319(8) 0.3554(4) 0.352(15) Uani 1 1 d DG U .
C21 C 0.5720(12) 0.9173(9) 0.3662(4) 0.411(19) Uani 1 1 d G U .
H21 H 0.5899 0.9367 0.3746 0.494 Uiso 1 1 calc R . .
C20 C 0.5671(10) 0.8744(9) 0.3645(3) 0.451(18) Uani 1 1 d DG U .
O5 O 0.5333(13) 0.9906(9) 0.3495(5) 0.267(12) Uani 1 1 d D U .
O6 O 0.5749(13) 1.0056(8) 0.3695(4) 0.261(12) Uani 1 1 d D U .
C10 C 0.5218(12) 0.6503(9) 0.3456(4) 0.409(17) Uani 1 1 d D U .
C11 C 0.5269(13) 0.6129(8) 0.3487(4) 0.329(17) Uani 1 1 d DG U .
H11 H 0.5126 0.5869 0.3419 0.395 Uiso 1 1 calc R . .
C12 C 0.5528(12) 0.6134(9) 0.3617(4) 0.253(12) Uani 1 1 d DG U .
C13 C 0.5736(11) 0.6514(10) 0.3716(4) 0.311(16) Uani 1 1 d G U .
H13 H 0.5914 0.6518 0.3805 0.373 Uiso 1 1 calc R . .
C8 C 0.5686(10) 0.6889(8) 0.3685(3) 0.357(16) Uani 1 1 d DG U .
C9 C 0.5426(10) 0.6883(8) 0.3555(3) 0.407(17) Uani 1 1 d DG U .
C28 C 0.524(2) 0.812(2) 0.3182(5) 0.49(3) Uani 1 1 d D U .
H28A H 0.5487 0.8398 0.3133 0.742 Uiso 1 1 calc R . .
H28B H 0.5376 0.7985 0.3252 0.742 Uiso 1 1 calc R . .
H28C H 0.5066 0.7903 0.3097 0.742 Uiso 1 1 calc R . .
C29 C 0.470(2) 0.8400(16) 0.3159(6) 0.44(3) Uani 1 1 d D U .
H29A H 0.4925 0.8689 0.3111 0.664 Uiso 1 1 calc R . .
H29B H 0.4552 0.8171 0.3074 0.664 Uiso 1 1 calc R . .
H29C H 0.4464 0.8443 0.3213 0.664 Uiso 1 1 calc R . .
C27 C 0.4926(15) 0.8236(12) 0.3283(5) 0.439(19) Uani 1 1 d D U .
C30 C 0.4553(14) 0.7780(12) 0.3355(8) 0.50(3) Uani 1 1 d D U .
H30A H 0.4690 0.7669 0.3434 0.743 Uiso 1 1 calc R . .
H30B H 0.4322 0.7827 0.3409 0.743 Uiso 1 1 calc R . .
H30C H 0.4410 0.7555 0.3269 0.743 Uiso 1 1 calc R . .
C18 C 0.495(3) 0.6171(19) 0.3170(6) 0.46(3) Uani 1 1 d D U .
H18A H 0.5157 0.6050 0.3173 0.694 Uiso 1 1 calc R . .
H18B H 0.4652 0.5943 0.3213 0.694 Uiso 1 1 calc R . .
H18C H 0.4915 0.6243 0.3059 0.694 Uiso 1 1 calc R . .
C15 C 0.5147(18) 0.6612(15) 0.3275(5) 0.47(2) Uani 1 1 d D U .
C17 C 0.481(3) 0.681(3) 0.3269(8) 0.48(3) Uani 1 1 d D U .
H17A H 0.4930 0.7084 0.3335 0.724 Uiso 1 1 calc R . .
H17B H 0.4773 0.6880 0.3158 0.724 Uiso 1 1 calc R . .
H17C H 0.4511 0.6580 0.3312 0.724 Uiso 1 1 calc R . .
C16 C 0.563(2) 0.698(2) 0.3204(8) 0.50(3) Uani 1 1 d D U .
H16A H 0.5751 0.7261 0.3269 0.743 Uiso 1 1 calc R . .
H16B H 0.5836 0.6865 0.3205 0.743 Uiso 1 1 calc R . .
H16C H 0.5587 0.7055 0.3093 0.743 Uiso 1 1 calc R . .
O1 O 0.5379(14) 0.7252(9) 0.3516(4) 0.464(16) Uani 1 1 d D U .
O2 O 0.5340(13) 0.8027(10) 0.3488(4) 0.486(16) Uani 1 1 d D U .
C7 C 0.5916(17) 0.7237(12) 0.3791(5) 0.44(2) Uani 1 1 d D U .
H7 H 0.6079 0.7181 0.3872 0.529 Uiso 1 1 calc R . .
Mn1 Mn 0.5565(7) 0.7775(5) 0.3640(2) 0.487(9) Uani 1 1 d D U .
C19 C 0.5925(15) 0.8676(15) 0.3764(5) 0.50(2) Uani 1 1 d D U .
H19 H 0.6200 0.8925 0.3802 0.595 Uiso 1 1 calc R . .
C3 C 0.618(3) 0.857(2) 0.4107(5) 0.52(2) Uani 1 1 d D U .
H3A H 0.6414 0.8853 0.4054 0.628 Uiso 1 1 calc R . .
H3B H 0.5951 0.8634 0.4154 0.628 Uiso 1 1 calc R . .
C2 C 0.595(2) 0.8212(16) 0.3980(5) 0.511(19) Uani 1 1 d D U .
H2 H 0.5666 0.7988 0.4035 0.613 Uiso 1 1 calc R . .
C1 C 0.617(3) 0.7922(19) 0.3943(6) 0.507(19) Uani 1 1 d D U .
H1 H 0.6464 0.8156 0.3896 0.609 Uiso 1 1 calc R . .
C6 C 0.633(3) 0.779(2) 0.4096(7) 0.54(2) Uani 1 1 d D U .
H6A H 0.6068 0.7584 0.4163 0.652 Uiso 1 1 calc R . .
H6B H 0.6496 0.7629 0.4065 0.652 Uiso 1 1 calc R . .
N1 N 0.595(3) 0.7629(16) 0.3798(7) 0.474(18) Uani 1 1 d D U .
C4 C 0.641(3) 0.847(3) 0.4242(6) 0.55(3) Uani 1 1 d D U .
H4A H 0.6172 0.8286 0.4323 0.666 Uiso 1 1 calc R . .
H4B H 0.6628 0.8760 0.4293 0.666 Uiso 1 1 calc R . .
C5 C 0.665(2) 0.822(2) 0.4193(9) 0.56(3) Uani 1 1 d D U .
H5A H 0.6755 0.8128 0.4290 0.667 Uiso 1 1 calc R . .
H5B H 0.6920 0.8418 0.4127 0.667 Uiso 1 1 calc R . .
N2 N 0.578(2) 0.8266(13) 0.3822(5) 0.482(17) Uani 1 1 d D U .
Cl3 Cl 0.4931(5) 0.3333 0.3333 0.226(6) Uani 1 2 d S TU P
C26 C 0.553(3) 0.9739(15) 0.3601(9) 0.299(14) Uani 1 1 d D U .
O20 O 0.6667 0.3333 0.3333 0.27(3) Uani 1 6 d S TU P
O19 O 0.500(3) 0.761(2) 0.3726(11) 0.51(2) Uani 1 1 d . U .

loop_
_atom_site_aniso_label
_atom_site_aniso_U_11
_atom_site_aniso_U_22
_atom_site_aniso_U_33
_atom_site_aniso_U_23
_atom_site_aniso_U_13
_atom_site_aniso_U_12
Zr1 0.170(3) 0.163(3) 0.165(2) -0.0160(18) 0.0054(17) 0.091(2)
Zr2 0.146(2) 0.182(3) 0.177(2) 0.0025(18) 0.0144(18) 0.089(2)
Zr4 0.173(3) 0.1698(18) 0.1460(14) -0.0170(11) -0.0138(19) 0.085(2)
Zr3 0.168(2) 0.161(2) 0.1833(17) 0.003(2) -0.001(2) 0.0967(15)
O13 0.171(10) 0.166(10) 0.185(8) -0.011(7) 0.010(7) 0.110(7)
O17 0.195(14) 0.187(13) 0.146(9) -0.018(10) -0.020(10) 0.104(9)
O14 0.174(11) 0.156(12) 0.171(9) 0.008(8) 0.012(7) 0.092(9)
O16 0.157(12) 0.158(10) 0.181(9) -0.012(7) 0.004(8) 0.084(9)
O15 0.166(10) 0.180(10) 0.175(9) 0.008(8) 0.012(8) 0.104(7)
O12 0.213(15) 0.216(13) 0.199(12) -0.006(9) 0.047(11) 0.108(11)
O10 0.251(17) 0.232(16) 0.171(13) -0.016(11) 0.019(12) 0.126(12)
O11 0.204(13) 0.199(14) 0.201(12) -0.019(10) 0.028(9) 0.111(10)
O4 0.205(14) 0.164(12) 0.220(13) -0.009(9) 0.002(10) 0.106(11)
O3 0.222(17) 0.171(12) 0.222(12) 0.002(9) -0.004(11) 0.135(12)
C62 0.187(15) 0.199(15) 0.205(14) -0.015(11) 0.000(11) 0.088(11)
C63 0.180(14) 0.198(16) 0.193(14) -0.010(12) 0.008(10) 0.091(12)
C64 0.170(15) 0.205(16) 0.193(14) -0.007(11) 0.005(11) 0.094(12)
C65 0.179(16) 0.218(18) 0.195(13) -0.015(11) 0.002(11) 0.095(13)
C61 0.188(16) 0.196(15) 0.202(14) -0.023(11) 0.002(11) 0.086(12)
C44 0.202(16) 0.219(16) 0.217(15) -0.021(13) 0.055(12) 0.115(13)
C76 0.209(18) 0.181(17) 0.220(16) 0.016(12) 0.004(13) 0.101(14)
C77 0.212(18) 0.194(16) 0.235(17) -0.001(12) 0.009(14) 0.108(14)
C78 0.207(17) 0.187(16) 0.213(16) -0.018(12) -0.001(12) 0.090(13)
C79 0.199(15) 0.182(17) 0.197(17) 0.001(13) 0.001(12) 0.100(13)
C80 0.200(17) 0.168(16) 0.190(14) 0.009(11) 0.003(11) 0.091(13)
Mn2 0.460(17) 0.409(15) 0.377(12) -0.119(11) 0.187(12) 0.148(14)
C42 0.37(3) 0.39(3) 0.31(3) -0.08(2) 0.14(2) 0.15(2)
C43 0.38(3) 0.39(3) 0.32(3) -0.10(2) 0.14(2) 0.16(2)
C38 0.38(3) 0.38(3) 0.30(3) -0.09(2) 0.13(2) 0.16(2)
C39 0.30(3) 0.32(3) 0.28(3) -0.08(2) 0.11(2) 0.13(2)
C40 0.28(2) 0.30(2) 0.234(18) -0.045(17) 0.078(17) 0.144(18)
C41 0.31(3) 0.33(3) 0.27(3) -0.06(2) 0.11(2) 0.14(2)
C69 0.207(17) 0.177(14) 0.214(16) 0.017(11) 0.026(12) 0.089(12)
C68 0.203(17) 0.182(15) 0.222(16) 0.028(12) 0.037(13) 0.093(13)
C67 0.179(16) 0.183(15) 0.221(15) 0.022(11) 0.026(12) 0.092(13)
C66 0.191(16) 0.209(16) 0.216(15) 0.022(11) 0.034(12) 0.102(13)
C70 0.195(15) 0.216(17) 0.239(17) 0.012(13) 0.021(12) 0.097(12)
C72 0.192(16) 0.202(16) 0.184(14) 0.009(11) 0.008(11) 0.102(14)
C71 0.195(16) 0.209(17) 0.167(12) 0.000(11) -0.002(11) 0.110(14)
C75 0.206(17) 0.203(16) 0.178(14) 0.002(11) 0.006(12) 0.103(13)
C74 0.202(17) 0.218(17) 0.195(15) 0.004(12) -0.008(12) 0.106(14)
C73 0.196(18) 0.208(17) 0.199(14) 0.020(11) 0.005(11) 0.106(15)
C55 0.39(3) 0.34(2) 0.23(2) -0.074(19) 0.09(2) 0.17(2)
C54 0.39(3) 0.34(2) 0.26(2) -0.12(2) 0.10(2) 0.14(2)
C53 0.36(3) 0.32(3) 0.22(2) -0.09(2) 0.08(2) 0.15(2)
C52 0.32(2) 0.29(2) 0.178(16) -0.049(16) 0.049(16) 0.161(18)
C51 0.34(3) 0.30(3) 0.20(2) -0.052(19) 0.074(19) 0.16(2)
C50 0.38(3) 0.34(2) 0.23(2) -0.065(18) 0.09(2) 0.18(2)
C48 0.40(4) 0.43(4) 0.27(4) -0.07(3) 0.14(3) 0.12(3)
C45 0.37(3) 0.43(3) 0.30(3) -0.09(2) 0.15(3) 0.13(3)
C46 0.41(4) 0.49(5) 0.35(4) -0.11(4) 0.12(3) 0.16(4)
C47 0.42(5) 0.43(5) 0.32(3) -0.09(3) 0.12(3) 0.11(4)
Cl2 0.315(16) 0.230(11) 0.302(10) -0.019(11) -0.107(13) 0.167(9)
O8 0.43(3) 0.40(2) 0.37(3) -0.11(2) 0.18(2) 0.15(2)
N4 0.44(3) 0.38(2) 0.35(3) -0.11(2) 0.17(3) 0.15(2)
C37 0.42(3) 0.40(3) 0.36(3) -0.12(2) 0.15(3) 0.15(2)
C14 0.23(2) 0.162(15) 0.236(16) -0.010(12) 0.006(15) 0.130(15)
C57 0.41(3) 0.36(3) 0.31(3) -0.15(2) 0.13(2) 0.13(2)
C59 0.42(5) 0.35(4) 0.39(4) -0.15(3) 0.12(3) 0.13(4)
C58 0.41(3) 0.34(4) 0.32(4) -0.14(3) 0.13(3) 0.14(3)
C60 0.47(5) 0.39(5) 0.32(3) -0.15(3) 0.10(3) 0.14(4)
O7 0.44(3) 0.38(2) 0.33(2) -0.12(2) 0.16(2) 0.15(2)
O9 0.27(2) 0.243(19) 0.135(13) -0.017(13) 0.032(14) 0.133(14)
O18 0.195(11) 0.195(11) 0.107(11) 0.000 0.000 0.098(5)
C56 0.255(19) 0.239(19) 0.137(14) -0.023(13) 0.031(14) 0.137(14)
Cl1 0.130(11) 0.75(6) 0.200(14) 0.024(5) 0.047(10) 0.065(6)
C35 0.49(4) 0.41(4) 0.41(4) -0.10(3) 0.13(3) 0.16(3)
C34 0.52(5) 0.42(3) 0.42(4) -0.10(3) 0.13(4) 0.14(3)
C33 0.47(4) 0.41(3) 0.39(4) -0.10(3) 0.16(3) 0.14(3)
C31 0.46(3) 0.38(3) 0.36(3) -0.10(2) 0.15(2) 0.17(2)
C49 0.42(3) 0.36(3) 0.30(3) -0.06(2) 0.12(2) 0.17(2)
C32 0.47(3) 0.38(3) 0.36(3) -0.11(2) 0.16(2) 0.15(2)
C36 0.49(4) 0.37(3) 0.37(4) -0.11(3) 0.12(3) 0.17(3)
N3 0.44(3) 0.38(3) 0.31(3) -0.07(2) 0.14(2) 0.18(2)
C25 0.57(4) 0.22(2) 0.66(3) 0.07(2) 0.09(3) 0.25(2)
C24 0.55(4) 0.22(2) 0.63(3) 0.03(2) 0.09(3) 0.25(2)
C23 0.47(4) 0.18(2) 0.55(4) 0.04(2) 0.11(3) 0.22(2)
C22 0.42(4) 0.18(2) 0.51(3) 0.054(19) 0.15(3) 0.20(2)
C21 0.48(4) 0.24(2) 0.58(4) 0.09(2) 0.12(3) 0.23(3)
C20 0.55(4) 0.23(2) 0.66(3) 0.07(2) 0.11(3) 0.26(2)
O5 0.33(3) 0.142(17) 0.37(3) 0.009(17) 0.09(2) 0.144(19)
O6 0.35(3) 0.152(17) 0.36(3) 0.076(16) 0.08(2) 0.18(2)
C10 0.52(4) 0.27(2) 0.52(3) 0.060(19) 0.01(3) 0.27(2)
C11 0.41(4) 0.25(2) 0.40(3) 0.03(2) -0.01(3) 0.22(2)
C12 0.33(3) 0.188(16) 0.32(2) 0.028(15) 0.05(2) 0.191(19)
C13 0.41(4) 0.195(19) 0.39(3) 0.009(18) 0.05(3) 0.20(2)
C8 0.48(4) 0.197(19) 0.50(3) 0.044(18) 0.09(3) 0.25(2)
C9 0.52(4) 0.25(2) 0.54(3) 0.048(19) 0.04(3) 0.26(2)
C28 0.62(6) 0.30(5) 0.69(5) -0.02(4) 0.04(4) 0.32(4)
C29 0.57(6) 0.19(3) 0.66(5) 0.05(3) 0.07(4) 0.27(4)
C27 0.59(5) 0.18(2) 0.66(4) 0.03(2) 0.05(3) 0.28(3)
C30 0.61(5) 0.24(3) 0.69(6) 0.05(3) 0.04(4) 0.26(3)
C18 0.61(7) 0.31(4) 0.51(4) 0.08(3) -0.01(4) 0.26(4)
C15 0.60(5) 0.32(4) 0.53(3) 0.08(2) -0.01(3) 0.26(3)
C17 0.60(6) 0.31(5) 0.58(6) 0.05(4) -0.03(4) 0.26(5)
C16 0.61(6) 0.33(5) 0.55(5) 0.06(4) 0.00(4) 0.25(4)
O1 0.60(4) 0.257(19) 0.64(3) 0.073(18) 0.07(3) 0.29(2)
O2 0.62(4) 0.24(2) 0.69(3) 0.084(19) 0.11(3) 0.28(2)
C7 0.57(4) 0.25(2) 0.58(3) 0.01(2) 0.05(3) 0.27(3)
Mn1 0.62(2) 0.241(11) 0.69(2) 0.068(12) 0.104(17) 0.285(15)
C19 0.60(4) 0.27(2) 0.70(4) 0.06(2) 0.07(3) 0.28(3)
C3 0.68(5) 0.32(4) 0.70(4) -0.01(3) 0.06(3) 0.34(4)
C2 0.66(4) 0.30(3) 0.68(3) 0.02(2) 0.07(3) 0.32(3)
C1 0.67(4) 0.29(3) 0.67(3) 0.01(2) 0.06(3) 0.32(3)
C6 0.70(5) 0.36(4) 0.69(4) 0.02(3) 0.05(4) 0.35(4)
N1 0.62(4) 0.25(2) 0.66(3) 0.02(2) 0.08(3) 0.30(3)
C4 0.70(6) 0.37(5) 0.71(4) 0.00(3) 0.05(4) 0.35(4)
C5 0.70(5) 0.37(5) 0.71(4) 0.00(3) 0.05(4) 0.35(4)
N2 0.62(4) 0.25(2) 0.68(3) 0.05(2) 0.09(3) 0.30(2)
Cl3 0.207(9) 0.231(15) 0.247(14) -0.044(12) -0.022(6) 0.116(8)
C26 0.36(3) 0.17(2) 0.41(3) 0.050(18) 0.09(2) 0.17(2)
O20 0.30(4) 0.30(4) 0.21(4) 0.000 0.000 0.15(2)
O19 0.60(3) 0.31(4) 0.68(4) 0.07(3) 0.11(3) 0.28(3)

loop_
_atom_type_symbol
_atom_type_description
_atom_type_scat_dispersion_real
_atom_type_scat_dispersion_imag
_atom_type_scat_source
C C 0.0181 0.0091 'International Tables Vol C Tables 4.2.6.8 and 6.1.1.4'
H H 0.0000 0.0000 'International Tables Vol C Tables 4.2.6.8 and 6.1.1.4'
Cl Cl 0.3639 0.7018 'International Tables Vol C Tables 4.2.6.8 and 6.1.1.4'
Mn Mn -0.5299 2.8052 'International Tables Vol C Tables 4.2.6.8 and 6.1.1.4'
N N 0.0311 0.0180 'International Tables Vol C Tables 4.2.6.8 and 6.1.1.4'
O O 0.0492 0.0322 'International Tables Vol C Tables 4.2.6.8 and 6.1.1.4'
Zr Zr -0.1862 2.2449 'International Tables Vol C Tables 4.2.6.8 and 6.1.1.4'

loop_
_geom_angle_atom_site_label_1
_geom_angle_atom_site_label_2
_geom_angle_atom_site_label_3
_geom_angle
_geom_angle_site_symmetry_1
_geom_angle_site_symmetry_3
Zr2 Zr1 Zr3 59.78(11) . .
O13 Zr1 Zr2 34.5(5) . .
O13 Zr1 Zr3 35.6(4) . .
O13 Zr1 O14 71.4(7) . .
O13 Zr1 O11 80.0(8) . .
O13 Zr1 C62 151.6(7) . .
O13 Zr1 C63 148.1(6) . .
O13 Zr1 C64 149.5(7) . .
O13 Zr1 C65 153.8(7) . .
O13 Zr1 C61 155.3(6) . .
O14 Zr1 Zr2 85.2(6) . .
O14 Zr1 Zr3 36.7(6) . .
O14 Zr1 O11 151.1(9) . .
O14 Zr1 C62 89.0(8) . .
O14 Zr1 C63 78.6(7) . .
O14 Zr1 C64 103.8(8) . .
O14 Zr1 C65 131.7(7) . .
O14 Zr1 C61 121.5(8) . .
O15 Zr1 Zr2 38.7(6) . .
O15 Zr1 Zr3 85.9(5) . .
O15 Zr1 O13 72.1(7) . .
O15 Zr1 O14 91.5(7) . .
O15 Zr1 O11 83.9(8) . .
O15 Zr1 C62 130.4(8) . .
O15 Zr1 C63 98.7(9) . .
O15 Zr1 C64 78.0(8) . .
O15 Zr1 C65 92.8(8) . .
O15 Zr1 C61 124.4(8) . .
O11 Zr1 Zr2 73.4(7) . .
O11 Zr1 Zr3 114.3(7) . .
O11 Zr1 C62 115.6(9) . .
O11 Zr1 C63 130.3(9) . .
O11 Zr1 C64 103.1(10) . .
O11 Zr1 C65 77.1(9) . .
O11 Zr1 C61 83.6(9) . .
O4 Zr1 Zr2 116.6(7) . .
O4 Zr1 Zr3 77.9(7) . .
O4 Zr1 O13 83.9(9) . .
O4 Zr1 O14 86.7(8) . .
O4 Zr1 O15 155.2(9) . .
O4 Zr1 O11 85.8(10) . .
O4 Zr1 C62 74.4(9) . .
O4 Zr1 C63 105.2(10) . .
O4 Zr1 C64 126.5(9) . .
O4 Zr1 C65 106.9(9) . .
O4 Zr1 C61 76.6(9) . .
C62 Zr1 Zr2 167.2(7) . .
C62 Zr1 Zr3 119.8(6) . .
C62 Zr1 C63 33.3(3) . .
C62 Zr1 C64 54.0(4) . .
C62 Zr1 C65 53.3(4) . .
C62 Zr1 C61 32.6(3) . .
C63 Zr1 Zr2 134.0(6) . .
C63 Zr1 Zr3 115.3(5) . .
C63 Zr1 C64 32.5(3) . .
C63 Zr1 C65 53.2(4) . .
C63 Zr1 C61 54.0(4) . .
C64 Zr1 Zr2 116.5(5) . .
C64 Zr1 Zr3 137.3(6) . .
C64 Zr1 C65 31.6(3) . .
C65 Zr1 Zr2 124.4(6) . .
C65 Zr1 Zr3 168.2(5) . .
C61 Zr1 Zr2 151.9(7) . .
C61 Zr1 Zr3 147.4(7) . .
C61 Zr1 C64 52.9(4) . .
C61 Zr1 C65 31.6(3) . .
Zr3 Zr2 Zr1 60.27(11) . .
O13 Zr2 Zr1 37.8(6) . .
O13 Zr2 Zr3 34.4(5) . .
O13 Zr2 O16 72.9(7) . .
O13 Zr2 O15 73.4(8) . .
O13 Zr2 O12 83.0(9) . .
O13 Zr2 C69 149.0(7) . .
O13 Zr2 C68 149.9(7) . .
O13 Zr2 C67 152.6(8) . .
O13 Zr2 C66 153.4(7) . .
O13 Zr2 C70 151.0(8) . .
O13 Zr2 O6 73.9(11) . 3_565
O16 Zr2 Zr1 86.6(6) . .
O16 Zr2 Zr3 39.2(6) . .
O16 Zr2 O15 90.8(7) . .
O16 Zr2 C69 77.8(8) . .
O16 Zr2 C68 85.8(8) . .
O16 Zr2 C67 118.1(9) . .
O16 Zr2 C66 132.3(8) . .
O16 Zr2 C70 104.1(10) . .
O16 Zr2 O6 83.6(10) . 3_565
O15 Zr2 Zr1 36.7(5) . .
O15 Zr2 Zr3 85.0(5) . .
O15 Zr2 C69 117.5(9) . .
O15 Zr2 C68 86.2(8) . .
O15 Zr2 C67 81.1(8) . .
O15 Zr2 C66 109.4(9) . .
O15 Zr2 C70 135.4(8) . .
O15 Zr2 O6 147.1(11) . 3_565
O12 Zr2 Zr1 77.3(7) . .
O12 Zr2 Zr3 116.2(8) . .
O12 Zr2 O16 155.4(10) . .
O12 Zr2 O15 87.3(9) . .
O12 Zr2 C69 124.5(10) . .
O12 Zr2 C68 118.5(11) . .
O12 Zr2 C67 85.9(11) . .
O12 Zr2 C66 70.9(10) . .
O12 Zr2 C70 94.3(11) . .
O12 Zr2 O6 84.7(12) . 3_565
C69 Zr2 Zr1 150.2(8) . .
C69 Zr2 Zr3 114.9(5) . .
C68 Zr2 Zr1 122.2(6) . .
C68 Zr2 Zr3 123.9(6) . .
C68 Zr2 C69 32.5(3) . .
C67 Zr2 Zr1 115.2(6) . .
C67 Zr2 Zr3 153.3(7) . .
C67 Zr2 C69 54.3(4) . .
C67 Zr2 C68 32.8(3) . .
C67 Zr2 C70 54.6(4) . .
C66 Zr2 Zr1 134.7(7) . .
C66 Zr2 Zr3 164.8(7) . .
C66 Zr2 C69 54.5(4) . .
C66 Zr2 C68 54.5(4) . .
C66 Zr2 C67 33.1(3) . .
C66 Zr2 C70 33.1(3) . .
C70 Zr2 Zr1 167.8(7) . .
C70 Zr2 Zr3 131.9(7) . .
C70 Zr2 C69 32.7(3) . .
C70 Zr2 C68 54.2(4) . .
O6 Zr2 Zr1 110.4(10) 3_565 .
O6 Zr2 Zr3 70.3(9) 3_565 .
O6 Zr2 C69 93.1(12) 3_565 .
O6 Zr2 C68 125.5(12) 3_565 .
O6 Zr2 C67 129.9(11) 3_565 .
O6 Zr2 C66 98.1(12) 3_565 .
O6 Zr2 C70 77.1(11) 3_565 .
Zr4 Zr4 Zr4 60.0 2_665 3_565
O17 Zr4 Zr4 85.4(5) . 3_565
O17 Zr4 Zr4 37.2(6) . 2_665
O17 Zr4 Zr4 39.4(6) 3_565 3_565
O17 Zr4 Zr4 87.0(6) 3_565 2_665
O17 Zr4 O17 91.9(8) 3_565 .
O17 Zr4 O10 153.7(10) 3_565 .
O17 Zr4 C76 106.5(8) 3_565 .
O17 Zr4 C76 78.2(8) . .
O17 Zr4 C77 98.3(8) . .
O17 Zr4 C77 131.3(8) 3_565 .
O17 Zr4 C78 130.0(8) . .
O17 Zr4 C78 113.4(8) 3_565 .
O17 Zr4 C79 126.7(8) . .
O17 Zr4 C79 81.9(8) 3_565 .
O17 Zr4 C80 78.0(8) 3_565 .
O17 Zr4 C80 94.3(8) . .
O17 Zr4 O9 85.1(9) 3_565 3_565
O10 Zr4 Zr4 74.0(9) . 2_665
O10 Zr4 Zr4 114.3(9) . 3_565
O10 Zr4 O17 83.9(9) . .
O10 Zr4 C76 98.0(10) . .
O10 Zr4 C77 74.9(10) . .
O10 Zr4 C78 88.5(10) . .
O10 Zr4 C79 121.1(10) . .
O10 Zr4 C80 128.1(10) . .
C76 Zr4 Zr4 115.0(5) . 2_665
C76 Zr4 Zr4 141.9(6) . 3_565
C76 Zr4 C80 32.4(2) . .
C77 Zr4 Zr4 170.4(5) . 3_565
C77 Zr4 Zr4 127.3(6) . 2_665
C77 Zr4 C76 32.6(3) . .
C77 Zr4 C79 54.1(3) . .
C77 Zr4 C80 53.9(3) . .
C78 Zr4 Zr4 141.1(7) . 3_565
C78 Zr4 Zr4 158.4(7) . 2_665
C78 Zr4 C76 54.0(3) . .
C78 Zr4 C77 32.7(3) . .
C78 Zr4 C79 32.7(3) . .
C78 Zr4 C80 54.0(3) . .
C79 Zr4 Zr4 116.7(6) . 3_565
C79 Zr4 Zr4 160.3(5) . 2_665
C79 Zr4 C76 53.9(3) . .
C79 Zr4 C80 32.5(3) . .
C80 Zr4 Zr4 117.2(5) . 3_565
C80 Zr4 Zr4 128.9(5) . 2_665
O9 Zr4 Zr4 74.2(8) 3_565 3_565
O9 Zr4 Zr4 114.1(9) 3_565 2_665
O9 Zr4 O17 151.2(11) 3_565 .
O9 Zr4 O10 86.2(8) 3_565 .
O9 Zr4 C76 130.0(10) 3_565 .
O9 Zr4 C77 105.1(10) 3_565 .
O9 Zr4 C78 76.5(10) 3_565 .
O9 Zr4 C79 81.3(10) 3_565 .
O9 Zr4 C80 112.9(11) 3_565 .
O18 Zr4 Zr4 36.0(3) . 2_665
O18 Zr4 Zr4 36.0(3) . 3_565
O18 Zr4 O17 74.7(7) . 3_565
O18 Zr4 O17 72.5(7) . .
O18 Zr4 O10 79.4(9) . .
O18 Zr4 C76 150.7(6) . .
O18 Zr4 C77 153.5(6) . .
O18 Zr4 C78 153.4(7) . .
O18 Zr4 C79 150.5(6) . .
O18 Zr4 C80 149.0(7) . .
O18 Zr4 O9 79.2(9) . 3_565
Zr2 Zr3 Zr1 59.95(7) . .
O13 Zr3 Zr1 37.9(7) . .
O13 Zr3 Zr2 33.5(6) . .
O13 Zr3 O14 76.9(8) . .
O13 Zr3 O16 69.5(8) . .
O13 Zr3 O3 83.0(8) . .
O13 Zr3 C72 151.7(9) . .
O13 Zr3 C71 150.1(6) . .
O13 Zr3 C75 150.8(8) . .
O13 Zr3 C74 153.0(8) . .
O13 Zr3 C73 153.6(6) . .
O14 Zr3 Zr1 40.0(5) . .
O14 Zr3 Zr2 87.7(6) . .
O14 Zr3 O16 91.7(6) . .
O14 Zr3 O3 85.2(8) . .
O14 Zr3 C72 80.5(8) . .
O14 Zr3 C71 77.3(7) . .
O14 Zr3 C75 105.7(8) . .
O14 Zr3 C74 129.7(7) . .
O14 Zr3 C73 111.4(8) . .
O16 Zr3 Zr1 84.5(6) . .
O16 Zr3 Zr2 36.7(5) . .
O16 Zr3 O3 152.4(8) . .
O16 Zr3 C72 128.3(8) . .
O16 Zr3 C71 96.5(8) . .
O16 Zr3 C75 81.3(7) . .
O16 Zr3 C74 101.3(8) . .
O16 Zr3 C73 132.7(8) . .
O3 Zr3 Zr1 75.5(6) . .
O3 Zr3 Zr2 115.7(6) . .
O3 Zr3 C72 78.3(8) . .
O3 Zr3 C71 109.5(9) . .
O3 Zr3 C75 126.0(8) . .
O3 Zr3 C74 101.7(8) . .
O3 Zr3 C73 73.1(8) . .
C72 Zr3 Zr1 115.7(5) . .
C72 Zr3 Zr2 161.0(6) . .
C72 Zr3 C71 31.9(2) . .
C71 Zr3 Zr1 117.2(5) . .
C71 Zr3 Zr2 130.8(5) . .
C75 Zr3 Zr1 142.3(6) . .
C75 Zr3 Zr2 117.4(5) . .
C75 Zr3 C72 53.0(2) . .
C75 Zr3 C71 32.0(2) . .
C74 Zr3 Zr1 169.0(5) . .
C74 Zr3 Zr2 129.5(6) . .
C74 Zr3 C72 53.4(3) . .
C74 Zr3 C71 53.2(3) . .
C74 Zr3 C75 32.3(3) . .
C74 Zr3 C73 32.5(2) . .
C73 Zr3 Zr1 139.2(6) . .
C73 Zr3 Zr2 160.1(7) . .
C73 Zr3 C72 32.2(3) . .
C73 Zr3 C71 53.1(3) . .
C73 Zr3 C75 53.4(3) . .
O5 Zr3 Zr1 113.2(10) 3_565 .
O5 Zr3 Zr2 75.6(12) 3_565 .
O5 Zr3 O13 77.6(12) 3_565 .
O5 Zr3 O14 153.1(12) 3_565 .
O5 Zr3 O16 87.3(13) 3_565 .
O5 Zr3 O3 83.3(10) 3_565 .
O5 Zr3 C72 120.5(13) 3_565 .
O5 Zr3 C71 129.6(12) 3_565 .
O5 Zr3 C75 100.8(12) 3_565 .
O5 Zr3 C74 76.6(12) 3_565 .
O5 Zr3 C73 88.4(13) 3_565 .
Zr2 O13 Zr1 107.7(7) . .
Zr2 O13 Zr3 112.0(9) . .
Zr3 O13 Zr1 106.5(9) . .
Zr4 O17 Zr4 103.4(6) 2_665 .
Zr3 O14 Zr1 103.2(8) . .
Zr2 O16 Zr3 104.1(8) . .
Zr1 O15 Zr2 104.6(6) . .
C44 O12 Zr2 135(2) . .
C56 O10 Zr4 132(2) . .
C44 O11 Zr1 127.0(19) . .
C14 O4 Zr1 131(2) . .
C14 O3 Zr3 126.6(18) . .
C63 C62 Zr1 73.6(10) . .
C61 C62 Zr1 77.4(10) . .
C61 C62 C63 108.0 . .
C62 C63 Zr1 73.1(11) . .
C62 C63 C64 108.0 . .
C64 C63 Zr1 77.5(10) . .
C63 C64 Zr1 70.0(10) . .
C65 C64 Zr1 76.3(10) . .
C65 C64 C63 108.0 . .
C64 C65 Zr1 72.2(10) . .
C64 C65 C61 108.0 . .
C61 C65 Zr1 71.8(10) . .
C62 C61 Zr1 70.1(10) . .
C62 C61 C65 108.0 . .
C65 C61 Zr1 76.6(10) . .
O12 C44 O11 125(2) . .
O12 C44 C40 118(2) . .
O11 C44 C40 115(2) . .
C77 C76 Zr4 73.1(9) . .
C80 C76 Zr4 73.9(11) . .
C80 C76 C77 108.0 . .
C76 C77 Zr4 74.3(9) . .
C78 C77 Zr4 73.4(11) . .
C78 C77 C76 108.0 . .
C77 C78 Zr4 73.9(11) . .
C77 C78 C79 108.0 . .
C79 C78 Zr4 74.1(10) . .
C78 C79 Zr4 73.2(10) . .
C80 C79 Zr4 74.3(9) . .
C80 C79 C78 108.0 . .
C76 C80 Zr4 73.7(11) . .
C79 C80 Zr4 73.2(10) . .
C79 C80 C76 108.0 . .
O8 Mn2 N4 95.5(12) . .
O8 Mn2 O7 91.9(12) . .
O8 Mn2 N3 167.9(16) . .
O7 Mn2 N4 168.5(18) . .
O7 Mn2 N3 98.7(11) . .
N3 Mn2 N4 73.1(11) . .
C43 C42 C41 120.0 . .
C43 C42 C45 116.2(18) . .
C41 C42 C45 123.6(18) . .
C42 C43 C38 120.0 . .
O8 C43 C42 116.8(14) . .
O8 C43 C38 123.2(15) . .
C43 C38 C37 125.3(16) . .
C39 C38 C43 120.0 . .
C39 C38 C37 114.6(16) . .
C38 C39 C40 120.0 . .
C39 C40 C44 120.9(18) . .
C39 C40 C41 120.0 . .
C41 C40 C44 118.8(18) . .
C40 C41 C42 120.0 . .
C68 C69 Zr2 73.6(10) . .
C70 C69 Zr2 72.4(10) . .
C70 C69 C68 108.0 . .
C69 C68 Zr2 73.9(11) . .
C69 C68 C67 108.0 . .
C67 C68 Zr2 72.3(10) . .
C68 C67 Zr2 75.0(10) . .
C68 C67 C66 108.0 . .
C66 C67 Zr2 72.7(10) . .
C67 C66 Zr2 74.2(11) . .
C67 C66 C70 108.0 . .
C70 C66 Zr2 74.4(11) . .
C69 C70 Zr2 74.9(10) . .
C69 C70 C66 108.0 . .
C66 C70 Zr2 72.5(10) . .
C71 C72 Zr3 74.5(8) . .
C71 C72 C73 108.0 . .
C73 C72 Zr3 72.5(8) . .
C72 C71 Zr3 73.6(9) . .
C72 C71 C75 108.0 . .
C75 C71 Zr3 72.9(10) . .
C71 C75 Zr3 75.1(10) . .
C71 C75 C74 108.0 . .
C74 C75 Zr3 72.7(8) . .
C75 C74 Zr3 75.0(8) . .
C73 C74 Zr3 74.2(10) . .
C73 C74 C75 108.0 . .
C72 C73 Zr3 75.3(9) . .
C74 C73 Zr3 73.4(10) . .
C74 C73 C72 108.0 . .
C54 C55 C50 120.0 . .
O7 C55 C54 118.2(15) . .
O7 C55 C50 121.6(15) . .
C55 C54 C53 120.0 . .
C55 C54 C57 111.4(16) . .
C53 C54 C57 128.5(16) . .
C52 C53 C54 120.0 . .
C53 C52 C56 124(3) . .
C51 C52 C53 120.0 . .
C51 C52 C56 116(3) . .
C52 C51 C50 120.0 . .
C55 C50 C49 135.3(18) . .
C51 C50 C55 120.0 . .
C51 C50 C49 104.0(18) . .
C48 C45 C42 109(2) . .
C48 C45 C47 108(2) . .
C46 C45 C42 111(2) . .
C46 C45 C48 109(2) . .
C46 C45 C47 109.5(18) . .
C47 C45 C42 110(2) . .
C43 O8 Mn2 129.4(18) . .
C37 N4 Mn2 112(2) . .
C37 N4 C32 134(3) . .
C32 N4 Mn2 113(2) . .
N4 C37 C38 135(3) . .
O4 C14 O3 127(2) . .
O4 C14 C12 125(3) . .
O3 C14 C12 109(3) . .
C54 C57 C59 111.0(19) . .
C58 C57 C54 113.5(19) . .
C58 C57 C59 106(2) . .
C58 C57 C60 107(2) . .
C60 C57 C54 113(2) . .
C60 C57 C59 107(2) . .
C55 O7 Mn2 123.7(18) . .
C56 O9 Zr4 134(2) . 2_665
Zr4 O18 Zr4 108.0(5) 3_565 2_665
Zr4 O18 Zr4 108.0(5) 3_565 .
Zr4 O18 Zr4 108.0(5) . 2_665
O10 C56 C52 106(3) . .
O9 C56 O10 123(2) . .
O9 C56 C52 131(4) . .
C36 C35 C34 113(3) . .
C35 C34 C33 111(3) . .
C32 C33 C34 108(3) . .
C32 C31 C36 116(3) . .
N3 C31 C32 107(3) . .
N3 C31 C36 117(3) . .
N3 C49 C50 123(2) . .
N4 C32 C33 116(3) . .
N4 C32 C31 110(3) . .
C31 C32 C33 118(3) . .
C35 C36 C31 110(2) . .
C31 N3 Mn2 117(2) . .
C49 N3 Mn2 116.0(18) . .
C49 N3 C31 123(3) . .
C24 C25 C20 120.0 . .
C24 C25 O2 114.1(13) . .
C20 C25 O2 125.9(13) . .
C25 C24 C23 120.0 . .
C25 C24 C27 111.1(14) . .
C23 C24 C27 128.9(14) . .
C22 C23 C24 120.0 . .
C23 C22 C26 126(4) . .
C21 C22 C23 120.0 . .
C21 C22 C26 113(4) . .
C20 C21 C22 120.0 . .
C25 C20 C19 130(2) . .
C21 C20 C25 120.0 . .
C21 C20 C19 110(2) . .
C26 O5 Zr3 145(3) . 2_665
C26 O6 Zr2 144(4) . 2_665
C11 C10 C9 120.0 . .
C11 C10 C15 119.3(18) . .
C9 C10 C15 114.2(18) . .
C10 C11 C12 120.0 . .
C14 C12 C11 112(2) . .
C14 C12 C13 127(2) . .
C13 C12 C11 120.0 . .
C12 C13 C8 120.0 . .
C9 C8 C13 120.0 . .
C7 C8 C13 113(2) . .
C7 C8 C9 127(2) . .
C8 C9 C10 120.0 . .
O1 C9 C10 117.9(15) . .
O1 C9 C8 122.1(15) . .
C24 C27 C28 112(2) . .
C29 C27 C24 111.6(18) . .
C29 C27 C28 106(2) . .
C30 C27 C24 113(2) . .
C30 C27 C28 106.2(19) . .
C30 C27 C29 108(2) . .
C10 C15 C16 109(2) . .
C18 C15 C10 110(2) . .
C18 C15 C17 109(2) . .
C18 C15 C16 109(2) . .
C17 C15 C10 111(2) . .
C17 C15 C16 109(2) . .
C9 O1 Mn1 127(2) . .
C25 O2 Mn1 117.1(18) . .
N1 C7 C8 130(4) . .
O1 Mn1 O2 92.3(14) . .
O1 Mn1 N1 94.4(15) . .
O1 Mn1 N2 166.4(16) . .
O2 Mn1 N1 167(3) . .
O2 Mn1 N2 100.7(14) . .
N1 Mn1 N2 73.7(16) . .
O19 Mn1 O1 97(3) . .
O19 Mn1 O2 79(3) . .
O19 Mn1 N1 111(4) . .
O19 Mn1 N2 82(3) . .
N2 C19 C20 120(3) . .
C4 C3 C2 117(2) . .
C3 C2 C1 117(2) . .
N2 C2 C3 127(2) . .
N2 C2 C1 104(2) . .
C2 C1 C6 112(2) . .
N1 C1 C2 111(4) . .
N1 C1 C6 127(3) . .
C5 C6 C1 110(4) . .
C7 N1 Mn1 119(3) . .
C7 N1 C1 119(3) . .
C1 N1 Mn1 121(2) . .
C3 C4 C5 115(3) . .
C4 C5 C6 110(3) . .
C19 N2 Mn1 112(3) . .
C19 N2 C2 120(3) . .
C2 N2 Mn1 122.9(19) . .
O5 C26 C22 116(5) . .
O6 C26 C22 138(7) . .
O6 C26 O5 105(3) . .

loop_
_geom_bond_atom_site_label_1
_geom_bond_atom_site_label_2
_geom_bond_distance
_geom_bond_site_symmetry_2
Zr1 Zr2 3.336(3) .
Zr1 Zr3 3.347(4) .
Zr1 O13 2.14(2) .
Zr1 O14 2.21(2) .
Zr1 O15 2.06(2) .
Zr1 O11 2.27(2) .
Zr1 O4 2.06(2) .
Zr1 C62 2.48(3) .
Zr1 C63 2.48(3) .
Zr1 C64 2.58(3) .
Zr1 C65 2.63(3) .
Zr1 C61 2.57(3) .
Zr2 Zr3 3.330(4) .
Zr2 O13 1.98(2) .
Zr2 O16 2.05(2) .
Zr2 O15 2.15(2) .
Zr2 O12 2.04(2) .
Zr2 C69 2.54(3) .
Zr2 C68 2.54(3) .
Zr2 C67 2.50(3) .
Zr2 C66 2.48(3) .
Zr2 C70 2.51(3) .
Zr2 O6 2.26(2) 3_565
Zr4 Zr4 3.337(4) 3_565
Zr4 Zr4 3.337(4) 2_665
Zr4 O17 2.07(2) 3_565
Zr4 O17 2.18(2) .
Zr4 O10 2.16(3) .
Zr4 C76 2.54(2) .
Zr4 C77 2.52(3) .
Zr4 C78 2.52(2) .
Zr4 C79 2.53(3) .
Zr4 C80 2.54(2) .
Zr4 O9 2.16(3) 3_565
Zr4 O18 2.063(7) .
Zr3 O13 2.032(15) .
Zr3 O14 2.06(2) .
Zr3 O16 2.17(2) .
Zr3 O3 2.21(2) .
Zr3 C72 2.58(2) .
Zr3 C71 2.593(19) .
Zr3 C75 2.56(2) .
Zr3 C74 2.53(2) .
Zr3 C73 2.54(2) .
Zr3 O5 1.99(2) 3_565
O17 Zr4 2.07(3) 2_665
O12 C44 1.23(2) .
O10 C56 1.27(4) .
O11 C44 1.31(2) .
O4 C14 1.304(19) .
O3 C14 1.342(19) .
C62 C63 1.4200 .
C62 C61 1.4200 .
C63 C64 1.4200 .
C64 C65 1.4200 .
C65 C61 1.4200 .
C44 C40 1.43(2) .
C76 C77 1.4200 .
C76 C80 1.4200 .
C77 C78 1.4200 .
C78 C79 1.4200 .
C79 C80 1.4200 .
Mn2 O8 1.88(2) .
Mn2 N4 2.26(3) .
Mn2 O7 1.99(2) .
Mn2 N3 2.20(2) .
C42 C43 1.3900 .
C42 C41 1.3900 .
C42 C45 1.56(3) .
C43 C38 1.3900 .
C43 O8 1.353(17) .
C38 C39 1.3900 .
C38 C37 1.48(2) .
C39 C40 1.3900 .
C40 C41 1.3900 .
C69 C68 1.4200 .
C69 C70 1.4200 .
C68 C67 1.4200 .
C67 C66 1.4200 .
C66 C70 1.4200 .
C72 C71 1.4200 .
C72 C73 1.4200 .
C71 C75 1.4200 .
C75 C74 1.4200 .
C74 C73 1.4200 .
C55 C54 1.3900 .
C55 C50 1.3900 .
C55 O7 1.308(17) .
C54 C53 1.3900 .
C54 C57 1.52(2) .
C53 C52 1.3900 .
C52 C51 1.3900 .
C52 C56 1.49(2) .
C51 C50 1.3900 .
C50 C49 1.53(3) .
C48 C45 1.53(3) .
C45 C46 1.52(3) .
C45 C47 1.54(3) .
N4 C37 1.28(2) .
N4 C32 1.45(3) .
C14 C12 1.36(2) .
C57 C59 1.53(2) .
C57 C58 1.50(3) .
C57 C60 1.50(3) .
O9 Zr4 2.16(3) 2_665
O9 C56 1.19(3) .
O18 Zr4 2.063(7) 3_565
O18 Zr4 2.063(7) 2_665
C35 C34 1.52(2) .
C35 C36 1.52(2) .
C34 C33 1.56(3) .
C33 C32 1.50(3) .
C31 C32 1.48(3) .
C31 C36 1.55(3) .
C31 N3 1.45(3) .
C49 N3 1.33(2) .
C25 C24 1.3900 .
C25 C20 1.3900 .
C25 O2 1.397(18) .
C24 C23 1.3900 .
C24 C27 1.56(2) .
C23 C22 1.3900 .
C22 C21 1.3900 .
C22 C26 1.44(3) .
C21 C20 1.3900 .
C20 C19 1.406(15) .
O5 Zr3 1.99(2) 2_665
O5 C26 1.39(8) .
O6 Zr2 2.26(2) 2_665
O6 C26 1.24(7) .
C10 C11 1.3900 .
C10 C9 1.3900 .
C10 C15 1.60(2) .
C11 C12 1.3900 .
C12 C13 1.3900 .
C13 C8 1.3900 .
C8 C9 1.3900 .
C8 C7 1.37(2) .
C9 O1 1.379(18) .
C28 C27 1.57(3) .
C29 C27 1.56(2) .
C27 C30 1.55(3) .
C18 C15 1.57(3) .
C15 C17 1.59(3) .
C15 C16 1.60(3) .
O1 Mn1 1.87(3) .
O2 Mn1 1.89(2) .
C7 N1 1.28(3) .
Mn1 N1 2.07(3) .
Mn1 N2 2.10(3) .
Mn1 O19 1.87(8) .
C19 N2 1.32(3) .
C3 C2 1.51(3) .
C3 C4 1.48(3) .
C2 C1 1.52(3) .
C2 N2 1.48(2) .
C1 C6 1.55(3) .
C1 N1 1.50(3) .
C6 C5 1.53(3) .
C4 C5 1.52(3) .
